data_2106922
loop_
_publ_author_name
'Jaulmes, S.'
'Palazzi, M.'

_publ_section_title
;
 Structure cristalline de Na3 As O2 S2 (H2 O)11
;
_journal_name_full 'Acta Crystallographica B (24,1968-38,1982)'
_journal_page_first 2119
_journal_page_last 2122
_journal_volume 32
_journal_year 1976
_chemical_formula_sum 'As H22 Na3 O13 S2'
_chemical_name_systematic 'Na3 (As O2 S2) (H2 O)11'
_space_group_IT_number 62
_symmetry_space_group_name_Hall '-P 2ac 2n'
_symmetry_space_group_name_H-M 'P n m a'
_cell_angle_alpha 90
_cell_angle_beta 90
_cell_angle_gamma 90
_cell_formula_units_Z 4
_cell_length_a 12.55
_cell_length_b 14.06
_cell_length_c 9.528
_cell_volume 1681.244
_citation_journal_id_ASTM ACBCAR
_cod_data_source_file Jaulmes_ACBCAR_1976_730.cif
_cod_data_source_block H22As1Na3O13S2
_cod_original_formula_sum 'H22 As1 Na3 O13 S2'
_cod_database_code 2106922

loop_
_symmetry_equiv_pos_as_xyz
x,y,z
-x+1/2,-y,z+1/2
x+1/2,-y+1/2,-z+1/2
-x,y+1/2,-z
-x,-y,-z
x-1/2,y,-z-1/2
-x-1/2,y-1/2,z-1/2
x,-y-1/2,z

loop_
_atom_site_label
_atom_site_type_symbol
_atom_site_fract_x
_atom_site_fract_y
_atom_site_fract_z
_atom_site_occupancy
_atom_site_U_iso_or_equiv
H10 H+1 0.928 0.591 0.251 1 0.0
O2 O-2 0.0588 0.1478 0.0996 1 0.0
O7 O-2 0.2581 0.25 0.8773 1 0.0
Na2 Na+1 0 0 0 1 0.0
H4 H+1 0.18 0.62 0.088 1 0.0
O4 O-2 0.6163 0.529 0.1051 1 0.0
H12 H+1 0.793 0.75 0.2 1 0.0
H3 H+1 0.144 0.547 0.205 1 0.0
S2 S-2 0.0215 0.25 0.6781 1 0.0
O5 O-2 0.3332 0.1253 0.1915 1 0.0
H1 H+1 0.079 0.144 0.198 1 0.0
H7 H+1 0.31 0.17 0.259 1 0.0
O3 O-2 0.1599 0.5507 0.1031 1 0.0
H11 H+1 0.674 0.75 0.168 1 0.0
H9 H+1 0.86 0.498 0.24 1 0.0
O1 O-2 0.5387 0.1532 0.1174 1 0.0
O6 O-2 0.8865 0.5496 0.1857 1 0.0
H5 H+1 0.623 0.545 0.194 1 0.0
S1 S-2 0.7552 0.25 0.0267 1 0.0
As1 As+5 0.5836 0.25 0.0297 1 0.0
H6 H+1 0.589 0.465 0.105 1 0.0
Na1 Na+1 0.2284 0.095 0.0026 1 0.0
H8 H+1 0.4 0.15 0.155 1 0.0
H2 H+1 0.032 0.206 0.103 1 0.0
